data_4077993
loop_
_publ_author_name
'Boyd, Peter D. W.'
'Hart, Michael C.'
'Pritzwald-Stegmann, Julian R. F.'
'Roper, Warren R.'
'Wright, L. James'

_publ_section_title
;
 Selective Substitution of One of the Substituents on Germanium in
 Coordinatively Unsaturated Ruthenium Germyl Complexes
;
_journal_issue 7
_journal_name_full Organometallics
_journal_page_first 2914
_journal_paper_doi 10.1021/om201239a
_journal_volume 31
_journal_year 2012
_chemical_formula_sum 'C64.5 H63 Cl2.38 Ge N O P2 Ru S2'
_chemical_formula_weight 1252.07
_chemical_name_systematic
; 
 ? 
;
_space_group_IT_number 15
_symmetry_cell_setting monoclinic
_symmetry_space_group_name_Hall '-C 2yc'
_symmetry_space_group_name_H-M 'C 1 2/c 1'
_atom_sites_solution_hydrogens geom
_atom_sites_solution_primary direct
_atom_sites_solution_secondary difmap
_audit_creation_method SHELXL-97
_cell_angle_alpha 90.00
_cell_angle_beta 94.613(2)
_cell_angle_gamma 90.00
_cell_formula_units_Z 8
_cell_length_a 36.9885(9)
_cell_length_b 12.5842(3)
_cell_length_c 26.2957(6)
_cell_measurement_reflns_used 3257
_cell_measurement_temperature 90(2)
_cell_measurement_theta_max 28.08
_cell_measurement_theta_min 1.55
_cell_volume 12200.2(5)
_computing_cell_refinement 'SMART (Siemens, 1995)'
_computing_data_collection 'SMART (Siemens, 1995)'
_computing_data_reduction 'SAINT (Siemens, 1995)'
_computing_molecular_graphics 'ORTEP3 for Windows - Farrugia, L. J. (1997) J. Appl. Cryst. 30, 565'
_computing_publication_material 'WinGX (Farrugia, 1999)'
_computing_structure_refinement 'SHELXL97 (Sheldrick, 1997)'
_computing_structure_solution 'SIR92 (Altomare, 1993)'
_diffrn_ambient_temperature 90(2)
_diffrn_measured_fraction_theta_full 0.991
_diffrn_measured_fraction_theta_max 0.991
_diffrn_measurement_device_type 'Bruker APEX2 SMART CCD'
_diffrn_measurement_method 'Area detector \w scans'
_diffrn_radiation_monochromator graphite
_diffrn_radiation_source 'fine-focus sealed tube'
_diffrn_radiation_type MoK\a
_diffrn_radiation_wavelength 0.71073
_diffrn_reflns_av_R_equivalents 0.1329
_diffrn_reflns_av_sigmaI/netI 0.1512
_diffrn_reflns_limit_h_max 48
_diffrn_reflns_limit_h_min -43
_diffrn_reflns_limit_k_max 16
_diffrn_reflns_limit_k_min -16
_diffrn_reflns_limit_l_max 33
_diffrn_reflns_limit_l_min -33
_diffrn_reflns_number 72219
_diffrn_reflns_theta_full 28.08
_diffrn_reflns_theta_max 28.08
_diffrn_reflns_theta_min 1.55
_diffrn_standards_number 0
_exptl_absorpt_coefficient_mu 1.006
_exptl_absorpt_correction_T_max 0.913
_exptl_absorpt_correction_T_min 0.706
_exptl_absorpt_correction_type multi-scan
_exptl_absorpt_process_details 'SADABS; Sheldrick, 1997'
_exptl_crystal_colour yellow
_exptl_crystal_density_diffrn 1.363
_exptl_crystal_density_method 'not measured'
_exptl_crystal_description plate
_exptl_crystal_F_000 5147
_exptl_crystal_size_max 0.29
_exptl_crystal_size_mid 0.14
_exptl_crystal_size_min 0.09
_refine_diff_density_max 1.036
_refine_diff_density_min -1.010
_refine_diff_density_rms 0.122
_refine_ls_extinction_method none
_refine_ls_goodness_of_fit_ref 0.942
_refine_ls_hydrogen_treatment constr
_refine_ls_matrix_type full
_refine_ls_number_parameters 687
_refine_ls_number_reflns 14710
_refine_ls_number_restraints 0
_refine_ls_restrained_S_all 0.942
_refine_ls_R_factor_all 0.1389
_refine_ls_R_factor_gt 0.0630
_refine_ls_shift/su_max 0.001
_refine_ls_shift/su_mean 0.000
_refine_ls_structure_factor_coef Fsqd
_refine_ls_weighting_details 'calc w=1/[\s^2^(Fo^2^)+(0.0559P)^2^+0.0000P] where P=(Fo^2^+2Fc^2^)/3'
_refine_ls_weighting_scheme calc
_refine_ls_wR_factor_gt 0.1186
_refine_ls_wR_factor_ref 0.1385
_reflns_number_gt 7825
_reflns_number_total 14710
_reflns_threshold_expression >2sigma(I)
_cod_data_source_file om201239a_si_003.cif
_cod_data_source_block shelxl
_cod_depositor_comments
;
The following automatic conversions were performed:

'_symmetry_cell_setting' value 'Monoclinic' changed to 'monoclinic'
according to /home/saulius/struct/CIF-dictionaries/cif_core.dic
dictionary named 'cif_core.dic' version 2.4.1 from 2010-06-29.

Automatic conversion script
Id: cif_fix_values 1715 2011-07-08 13:25:40Z adriana 
;
_cod_original_sg_symbol_H-M C2/c
_cod_original_formula_sum 'C64.50 H63 Cl2.38 Ge N O P2 Ru S2'
_cod_database_code 4077993

loop_
_symmetry_equiv_pos_as_xyz
'x, y, z'
'-x, y, -z+1/2'
'x+1/2, y+1/2, z'
'-x+1/2, y+1/2, -z+1/2'
'-x, -y, -z'
'x, -y, z-1/2'
'-x+1/2, -y+1/2, -z'
'x+1/2, -y+1/2, z-1/2'

loop_
_atom_site_label
_atom_site_type_symbol
_atom_site_fract_x
_atom_site_fract_y
_atom_site_fract_z
_atom_site_U_iso_or_equiv
_atom_site_adp_type
_atom_site_occupancy
_atom_site_symmetry_multiplicity
_atom_site_calc_flag
_atom_site_refinement_flags
C1 C 0.18229(14) 0.7985(4) 0.44232(18) 0.0189(11) Uani 1 1 d .
C2 C 0.09386(13) 0.8994(4) 0.54326(19) 0.0220(11) Uani 1 1 d .
C3 C 0.03841(15) 0.9751(5) 0.5715(2) 0.0354(14) Uani 1 1 d .
H3A H 0.0391 1.0223 0.5424 0.042 Uiso 1 1 calc R
H3B H 0.0333 1.0179 0.6008 0.042 Uiso 1 1 calc R
C4 C 0.00847(16) 0.8963(5) 0.5610(2) 0.0457(16) Uani 1 1 d .
H4A H 0.0135 0.8530 0.5323 0.069 Uiso 1 1 calc R
H4B H -0.0140 0.9333 0.5535 0.069 Uiso 1 1 calc R
H4C H 0.0067 0.8520 0.5904 0.069 Uiso 1 1 calc R
C7 C 0.09486(13) 0.9935(4) 0.33775(19) 0.0219(12) Uani 1 1 d .
C8 C 0.06169(15) 1.0422(4) 0.3471(2) 0.0330(14) Uani 1 1 d .
H8 H 0.0476 1.0114 0.3708 0.040 Uiso 1 1 calc R
C9 C 0.04924(17) 1.1342(4) 0.3224(2) 0.0395(16) Uani 1 1 d .
H9 H 0.0273 1.1637 0.3302 0.047 Uiso 1 1 calc R
C10 C 0.06903(17) 1.1830(4) 0.2861(2) 0.0405(16) Uani 1 1 d .
C11 C 0.10238(16) 1.1394(4) 0.2784(2) 0.0425(17) Uani 1 1 d .
H11 H 0.1171 1.1723 0.2560 0.051 Uiso 1 1 calc R
C12 C 0.11438(15) 1.0474(4) 0.3034(2) 0.0304(13) Uani 1 1 d .
H12 H 0.1369 1.0205 0.2965 0.036 Uiso 1 1 calc R
C13 C 0.05398(18) 1.2778(4) 0.2560(3) 0.056(2) Uani 1 1 d .
H13A H 0.0362 1.2542 0.2298 0.084 Uiso 1 1 calc R
H13B H 0.0733 1.3134 0.2406 0.084 Uiso 1 1 calc R
H13C H 0.0429 1.3259 0.2784 0.084 Uiso 1 1 calc R
C14 C 0.13804(14) 0.8038(4) 0.30782(19) 0.0236(12) Uani 1 1 d .
C15 C 0.17468(14) 0.7796(4) 0.3096(2) 0.0271(12) Uani 1 1 d .
H15 H 0.1884 0.7849 0.3407 0.033 Uiso 1 1 calc R
C16 C 0.19173(15) 0.7478(4) 0.2670(2) 0.0341(14) Uani 1 1 d .
H16 H 0.2164 0.7325 0.2702 0.041 Uiso 1 1 calc R
C20 C 0.06472(14) 0.7690(4) 0.35606(19) 0.0239(12) Uani 1 1 d .
C21 C 0.06180(15) 0.6771(4) 0.3259(2) 0.0346(14) Uani 1 1 d .
H21 H 0.0822 0.6516 0.3114 0.042 Uiso 1 1 calc R
C22 C 0.02900(18) 0.6231(4) 0.3173(3) 0.052(2) Uani 1 1 d .
H22 H 0.0283 0.5618 0.2974 0.062 Uiso 1 1 calc R
C23 C -0.00246(17) 0.6572(5) 0.3371(3) 0.0490(18) Uani 1 1 d .
C26 C 0.17612(13) 1.0825(4) 0.40526(18) 0.0193(11) Uani 1 1 d .
C27 C 0.17246(14) 1.1906(4) 0.39243(19) 0.0234(12) Uani 1 1 d .
H27 H 0.1599 1.2356 0.4128 0.028 Uiso 1 1 calc R
C28 C 0.18736(14) 1.2309(4) 0.34975(19) 0.0254(12) Uani 1 1 d .
H28 H 0.1843 1.3022 0.3414 0.030 Uiso 1 1 calc R
C29 C 0.20660(13) 1.1666(4) 0.3199(2) 0.0273(12) Uani 1 1 d .
H29 H 0.2167 1.1943 0.2914 0.033 Uiso 1 1 calc R
C30 C 0.21110(13) 1.0596(4) 0.33202(19) 0.0271(12) Uani 1 1 d .
H30 H 0.2241 1.0155 0.3117 0.032 Uiso 1 1 calc R
C31 C 0.19618(12) 1.0196(4) 0.37444(18) 0.0203(11) Uani 1 1 d .
H31 H 0.1997 0.9483 0.3827 0.024 Uiso 1 1 calc R
C32 C 0.20084(12) 1.0390(4) 0.50641(18) 0.0176(11) Uani 1 1 d .
C33 C 0.21368(12) 1.1414(4) 0.51658(18) 0.0208(11) Uani 1 1 d .
H33 H 0.2014 1.1993 0.5016 0.025 Uiso 1 1 calc R
C34 C 0.24454(13) 1.1574(4) 0.54886(19) 0.0246(11) Uani 1 1 d .
H34 H 0.2524 1.2263 0.5563 0.030 Uiso 1 1 calc R
C35 C 0.26396(13) 1.0715(4) 0.5704(2) 0.0260(12) Uani 1 1 d .
H35 H 0.2851 1.0823 0.5914 0.031 Uiso 1 1 calc R
C36 C 0.25127(13) 0.9699(4) 0.56011(19) 0.0252(12) Uani 1 1 d .
H36 H 0.2641 0.9121 0.5743 0.030 Uiso 1 1 calc R
C38 C 0.12907(12) 1.1192(3) 0.48703(19) 0.0183(11) Uani 1 1 d .
C39 C 0.10147(13) 1.1645(4) 0.4546(2) 0.0237(11) Uani 1 1 d .
H39 H 0.0997 1.1479 0.4200 0.028 Uiso 1 1 calc R
C40 C 0.07675(13) 1.2340(4) 0.4736(2) 0.0271(13) Uani 1 1 d .
H40 H 0.0585 1.2642 0.4518 0.032 Uiso 1 1 calc R
C41 C 0.07925(14) 1.2582(4) 0.5249(2) 0.0308(14) Uani 1 1 d .
H41 H 0.0626 1.3048 0.5375 0.037 Uiso 1 1 calc R
C42 C 0.10617(14) 1.2140(4) 0.5577(2) 0.0298(13) Uani 1 1 d .
H42 H 0.1079 1.2308 0.5922 0.036 Uiso 1 1 calc R
C43 C 0.13056(13) 1.1443(4) 0.53823(19) 0.0231(11) Uani 1 1 d .
H43 H 0.1485 1.1135 0.5604 0.028 Uiso 1 1 calc R
C44 C 0.15741(13) 0.5887(4) 0.51070(18) 0.0186(11) Uani 1 1 d .
C45 C 0.15295(14) 0.4785(4) 0.51702(19) 0.0234(12) Uani 1 1 d .
H45 H 0.1325 0.4451 0.5017 0.028 Uiso 1 1 calc R
C46 C 0.17868(14) 0.4191(4) 0.54582(19) 0.0264(12) Uani 1 1 d .
H46 H 0.1750 0.3466 0.5503 0.032 Uiso 1 1 calc R
C48 C 0.21439(14) 0.5747(4) 0.56269(19) 0.0251(12) Uani 1 1 d .
H48 H 0.2351 0.6074 0.5779 0.030 Uiso 1 1 calc R
C49 C 0.18834(13) 0.6349(4) 0.53485(19) 0.0230(12) Uani 1 1 d .
H49 H 0.1916 0.7079 0.5323 0.028 Uiso 1 1 calc R
C50 C 0.08265(14) 0.6375(4) 0.5063(2) 0.0295(13) Uani 1 1 d .
C51 C 0.04766(15) 0.6380(4) 0.4808(3) 0.0442(17) Uani 1 1 d .
H51 H 0.0446 0.6487 0.4457 0.053 Uiso 1 1 calc R
C52 C 0.01811(16) 0.6225(5) 0.5085(4) 0.067(3) Uani 1 1 d .
H52 H -0.0050 0.6201 0.4916 0.080 Uiso 1 1 calc R
C53 C 0.0219(2) 0.6104(5) 0.5609(4) 0.073(3) Uani 1 1 d .
H53 H 0.0016 0.6009 0.5790 0.088 Uiso 1 1 calc R
C54 C 0.05585(18) 0.6126(5) 0.5856(3) 0.056(2) Uani 1 1 d .
H54 H 0.0585 0.6046 0.6209 0.067 Uiso 1 1 calc R
C55 C 0.08598(16) 0.6264(4) 0.5596(2) 0.0344(14) Uani 1 1 d .
H55 H 0.1088 0.6284 0.5772 0.041 Uiso 1 1 calc R
C56 C 0.11817(15) 0.5700(4) 0.4175(2) 0.0282(13) Uani 1 1 d .
C57 C 0.14318(15) 0.5798(4) 0.3811(2) 0.0273(13) Uani 1 1 d .
H57 H 0.1599 0.6350 0.3841 0.033 Uiso 1 1 calc R
C58 C 0.14396(16) 0.5096(4) 0.3401(2) 0.0377(15) Uani 1 1 d .
H58 H 0.1609 0.5179 0.3161 0.045 Uiso 1 1 calc R
C59 C 0.11892(18) 0.4269(4) 0.3358(2) 0.0432(17) Uani 1 1 d .
H59 H 0.1192 0.3787 0.3090 0.052 Uiso 1 1 calc R
C60 C 0.09378(19) 0.4165(4) 0.3710(2) 0.0463(18) Uani 1 1 d .
H60 H 0.0767 0.3622 0.3675 0.056 Uiso 1 1 calc R
C61 C 0.09354(16) 0.4866(4) 0.4123(2) 0.0363(15) Uani 1 1 d .
H61 H 0.0768 0.4773 0.4364 0.044 Uiso 1 1 calc R
C62 C -0.03891(18) 0.6018(5) 0.3255(3) 0.075(3) Uani 1 1 d .
H62A H -0.0511 0.5963 0.3563 0.112 Uiso 1 1 calc R
H62B H -0.0350 0.5320 0.3123 0.112 Uiso 1 1 calc R
H62C H -0.0535 0.6423 0.3007 0.112 Uiso 1 1 calc R
N N 0.07413(11) 0.9244(3) 0.58148(16) 0.0270(10) Uani 1 1 d .
O O 0.21079(9) 0.7699(2) 0.43330(13) 0.0222(8) Uani 1 1 d .
P1 P 0.12249(3) 0.66232(10) 0.47118(5) 0.0202(3) Uani 1 1 d .
P2 P 0.15979(3) 1.02117(9) 0.46215(5) 0.0155(3) Uani 1 1 d .
S1 S 0.07777(3) 0.90483(9) 0.48092(5) 0.0196(3) Uani 1 1 d .
S2 S 0.13825(3) 0.85730(10) 0.55211(5) 0.0223(3) Uani 1 1 d .
Ge Ge 0.110971(13) 0.85201(4) 0.365991(19) 0.01781(13) Uani 1 1 d .
Ru Ru 0.137242(10) 0.84404(3) 0.457600(14) 0.01537(10) Uani 1 1 d .
C19 C 0.11933(16) 0.7959(5) 0.2602(2) 0.0422(16) Uani 1 1 d .
H19 H 0.0949 0.8147 0.2566 0.051 Uiso 1 1 calc R
C5 C 0.08822(15) 0.9098(5) 0.63505(19) 0.0371(15) Uani 1 1 d .
H5A H 0.1047 0.8497 0.6373 0.044 Uiso 1 1 calc R
H5B H 0.0682 0.8935 0.6554 0.044 Uiso 1 1 calc R
C25 C 0.03275(15) 0.8011(5) 0.3761(2) 0.0384(15) Uani 1 1 d .
H25 H 0.0333 0.8620 0.3962 0.046 Uiso 1 1 calc R
C18 C 0.13579(18) 0.7609(6) 0.2177(2) 0.057(2) Uani 1 1 d .
H18 H 0.1218 0.7520 0.1870 0.069 Uiso 1 1 calc R
C24 C -0.00011(16) 0.7463(5) 0.3677(2) 0.0435(17) Uani 1 1 d .
H24 H -0.0205 0.7701 0.3828 0.052 Uiso 1 1 calc R
C17 C 0.17271(17) 0.7387(5) 0.2201(2) 0.0487(18) Uani 1 1 d .
C6 C 0.10779(18) 1.0066(5) 0.6567(2) 0.0535(18) Uani 1 1 d .
H6A H 0.1285 1.0207 0.6378 0.080 Uiso 1 1 calc R
H6B H 0.1157 0.9943 0.6918 0.080 Uiso 1 1 calc R
H6C H 0.0917 1.0666 0.6541 0.080 Uiso 1 1 calc R
C63 C 0.19082(19) 0.7038(7) 0.1729(2) 0.078(3) Uani 1 1 d .
H63A H 0.2034 0.7630 0.1595 0.117 Uiso 1 1 calc R
H63B H 0.1727 0.6784 0.1476 0.117 Uiso 1 1 calc R
H63C H 0.2078 0.6479 0.1819 0.117 Uiso 1 1 calc R
C37 C 0.21986(12) 0.9529(4) 0.52913(18) 0.0190(11) Uani 1 1 d .
H37 H 0.2113 0.8841 0.5233 0.023 Uiso 1 1 calc R
C47 C 0.20975(13) 0.4666(4) 0.5680(2) 0.0254(12) Uani 1 1 d .
H47 H 0.2274 0.4261 0.5863 0.030 Uiso 1 1 calc R
Cl3 Cl 0.02986(4) 0.04237(12) 0.71728(6) 0.0423(4) Uani 1 1 d .
C64 C 0.0000 0.1205(6) 0.7500 0.037(2) Uani 1 2 d S
H64A H -0.0139 0.1659 0.7258 0.044 Uiso 0.50 1 calc PR
H64B H 0.0139 0.1659 0.7742 0.044 Uiso 0.50 1 calc PR
Cl1 Cl 0.25343(9) 0.9569(3) 0.20800(12) 0.0902(14) Uani 0.677(5) 1 d P
Cl2 Cl 0.20459(11) 1.1268(3) 0.17761(12) 0.1032(16) Uani 0.677(5) 1 d P
C65 C 0.2109(3) 0.9940(10) 0.1790(4) 0.131(4) Uani 1 1 d .
H65A H 0.2086 0.9670 0.1443 0.157 Uiso 0.50 1 calc PR
H65B H 0.1921 0.9614 0.1973 0.157 Uiso 0.50 1 calc PR

loop_
_atom_site_aniso_label
_atom_site_aniso_U_11
_atom_site_aniso_U_22
_atom_site_aniso_U_33
_atom_site_aniso_U_23
_atom_site_aniso_U_13
_atom_site_aniso_U_12
C1 0.028(3) 0.013(2) 0.015(3) -0.003(2) -0.005(2) -0.001(2)
C2 0.021(3) 0.021(3) 0.024(3) 0.001(2) 0.007(2) -0.003(2)
C3 0.033(3) 0.049(4) 0.025(3) -0.009(3) 0.007(3) 0.006(3)
C4 0.042(4) 0.046(4) 0.050(4) -0.003(3) 0.006(3) 0.006(3)
C7 0.021(3) 0.020(3) 0.024(3) -0.004(2) -0.006(2) -0.001(2)
C8 0.040(4) 0.037(3) 0.022(3) -0.006(3) 0.003(3) 0.011(3)
C9 0.043(4) 0.036(3) 0.036(4) -0.009(3) -0.016(3) 0.021(3)
C10 0.041(4) 0.021(3) 0.055(4) -0.004(3) -0.022(3) -0.002(3)
C11 0.037(4) 0.025(3) 0.062(4) 0.014(3) -0.023(3) -0.012(3)
C12 0.027(3) 0.018(3) 0.044(4) 0.008(3) -0.011(3) 0.000(2)
C13 0.060(5) 0.023(3) 0.079(5) 0.002(3) -0.036(4) 0.000(3)
C14 0.025(3) 0.025(3) 0.021(3) 0.001(2) 0.002(2) 0.005(2)
C15 0.029(3) 0.031(3) 0.021(3) -0.005(2) -0.001(2) 0.001(2)
C16 0.027(3) 0.042(3) 0.034(4) -0.006(3) 0.007(3) 0.008(3)
C20 0.028(3) 0.021(3) 0.020(3) 0.006(2) -0.007(2) -0.002(2)
C21 0.031(3) 0.019(3) 0.051(4) 0.006(3) -0.014(3) 0.001(2)
C22 0.056(5) 0.015(3) 0.077(5) 0.010(3) -0.044(4) -0.003(3)
C23 0.044(4) 0.040(4) 0.059(4) 0.031(4) -0.026(3) -0.016(3)
C26 0.017(3) 0.019(2) 0.022(3) -0.001(2) 0.001(2) -0.005(2)
C27 0.027(3) 0.017(2) 0.025(3) -0.001(2) -0.003(2) -0.001(2)
C28 0.032(3) 0.017(3) 0.026(3) 0.005(2) -0.005(2) -0.005(2)
C29 0.025(3) 0.031(3) 0.025(3) 0.008(3) -0.001(2) -0.009(2)
C30 0.021(3) 0.035(3) 0.026(3) -0.001(3) 0.005(2) -0.002(2)
C31 0.017(3) 0.023(3) 0.021(3) 0.002(2) -0.003(2) 0.000(2)
C32 0.016(3) 0.019(2) 0.019(3) 0.001(2) 0.002(2) -0.001(2)
C33 0.018(3) 0.018(2) 0.026(3) 0.000(2) -0.003(2) 0.000(2)
C34 0.025(3) 0.018(2) 0.030(3) -0.002(2) 0.001(2) -0.009(2)
C35 0.019(3) 0.030(3) 0.028(3) 0.005(2) -0.007(2) -0.001(2)
C36 0.022(3) 0.022(3) 0.030(3) 0.003(2) -0.007(2) 0.001(2)
C38 0.015(3) 0.010(2) 0.030(3) 0.000(2) 0.002(2) -0.0016(19)
C39 0.022(3) 0.021(3) 0.028(3) -0.007(2) -0.001(2) -0.002(2)
C40 0.016(3) 0.018(3) 0.047(4) 0.003(3) -0.003(2) -0.001(2)
C41 0.019(3) 0.023(3) 0.052(4) -0.011(3) 0.011(3) -0.002(2)
C42 0.029(3) 0.037(3) 0.023(3) -0.011(3) 0.000(2) 0.005(3)
C43 0.021(3) 0.024(3) 0.025(3) -0.002(2) 0.002(2) -0.003(2)
C44 0.021(3) 0.019(2) 0.017(3) 0.001(2) 0.006(2) -0.002(2)
C45 0.025(3) 0.016(2) 0.028(3) 0.000(2) -0.006(2) 0.000(2)
C46 0.033(3) 0.019(3) 0.026(3) 0.001(2) -0.003(2) -0.002(2)
C48 0.024(3) 0.022(3) 0.028(3) 0.004(2) -0.007(2) -0.003(2)
C49 0.028(3) 0.015(2) 0.025(3) 0.005(2) -0.005(2) -0.002(2)
C50 0.024(3) 0.015(3) 0.050(4) 0.009(3) 0.000(3) -0.001(2)
C51 0.024(3) 0.030(3) 0.078(5) 0.029(3) -0.004(3) 0.000(3)
C52 0.014(3) 0.039(4) 0.146(8) 0.044(5) 0.004(4) -0.002(3)
C53 0.041(5) 0.048(4) 0.137(8) 0.055(5) 0.047(5) 0.016(3)
C54 0.046(5) 0.043(4) 0.082(5) 0.031(4) 0.031(4) 0.011(3)
C55 0.031(3) 0.023(3) 0.050(4) 0.008(3) 0.008(3) 0.001(2)
C56 0.035(3) 0.022(3) 0.026(3) 0.004(2) -0.014(3) 0.001(2)
C57 0.032(3) 0.021(3) 0.027(3) -0.003(2) -0.013(3) 0.006(2)
C58 0.045(4) 0.032(3) 0.034(4) -0.009(3) -0.014(3) 0.011(3)
C59 0.065(5) 0.024(3) 0.037(4) -0.009(3) -0.024(3) 0.010(3)
C60 0.073(5) 0.024(3) 0.037(4) 0.009(3) -0.026(4) -0.018(3)
C61 0.053(4) 0.018(3) 0.034(4) 0.005(3) -0.017(3) -0.008(3)
C62 0.048(5) 0.059(5) 0.110(7) 0.038(5) -0.033(4) -0.031(4)
N 0.023(2) 0.035(3) 0.024(3) -0.003(2) 0.000(2) 0.000(2)
O 0.017(2) 0.0199(18) 0.029(2) -0.0022(16) 0.0008(16) 0.0029(15)
P1 0.0205(7) 0.0147(6) 0.0246(7) 0.0013(6) -0.0020(5) -0.0032(6)
P2 0.0147(7) 0.0143(6) 0.0174(7) -0.0009(5) 0.0009(5) 0.0007(5)
S1 0.0179(7) 0.0215(6) 0.0197(7) -0.0012(5) 0.0027(5) 0.0006(5)
S2 0.0215(7) 0.0273(7) 0.0179(7) 0.0000(6) 0.0012(5) -0.0010(6)
Ge 0.0188(3) 0.0169(3) 0.0177(3) -0.0015(2) 0.0005(2) 0.0007(2)
Ru 0.0157(2) 0.01334(18) 0.0170(2) -0.00028(18) 0.00078(15) -0.00051(17)
C19 0.040(4) 0.065(4) 0.021(3) -0.005(3) 0.001(3) 0.030(3)
C5 0.031(3) 0.066(4) 0.014(3) -0.010(3) 0.002(2) 0.006(3)
C25 0.028(3) 0.055(4) 0.032(3) 0.003(3) -0.002(3) -0.012(3)
C18 0.052(5) 0.095(6) 0.024(4) -0.010(4) -0.007(3) 0.041(4)
C24 0.025(3) 0.072(5) 0.032(4) 0.020(3) -0.005(3) -0.016(3)
C17 0.045(4) 0.075(5) 0.026(4) -0.002(3) 0.003(3) 0.026(4)
C6 0.052(4) 0.070(5) 0.039(4) -0.011(4) 0.008(3) -0.013(4)
C63 0.065(5) 0.144(7) 0.026(4) -0.017(4) 0.006(3) 0.051(5)
C37 0.020(3) 0.014(2) 0.023(3) -0.004(2) 0.000(2) 0.001(2)
C47 0.020(3) 0.023(3) 0.033(3) 0.007(2) 0.004(2) 0.003(2)
Cl3 0.0350(9) 0.0559(9) 0.0370(9) 0.0043(8) 0.0086(7) 0.0129(7)
C64 0.047(5) 0.030(4) 0.035(5) 0.000 0.016(4) 0.000
Cl1 0.065(2) 0.137(3) 0.073(2) -0.029(2) 0.0269(17) -0.019(2)
Cl2 0.124(3) 0.126(3) 0.057(2) -0.033(2) -0.012(2) 0.002(2)
C65 0.109(9) 0.187(13) 0.102(9) -0.002(8) 0.035(7) 0.026(8)

loop_
_atom_type_symbol
_atom_type_description
_atom_type_scat_dispersion_real
_atom_type_scat_dispersion_imag
_atom_type_scat_source
C C 0.0033 0.0016 'International Tables Vol C Tables 4.2.6.8 and 6.1.1.4'
H H 0.0000 0.0000 'International Tables Vol C Tables 4.2.6.8 and 6.1.1.4'
N N 0.0061 0.0033 'International Tables Vol C Tables 4.2.6.8 and 6.1.1.4'
O O 0.0106 0.0060 'International Tables Vol C Tables 4.2.6.8 and 6.1.1.4'
P P 0.1023 0.0942 'International Tables Vol C Tables 4.2.6.8 and 6.1.1.4'
S S 0.1246 0.1234 'International Tables Vol C Tables 4.2.6.8 and 6.1.1.4'
Ge Ge 0.1547 1.8001 'International Tables Vol C Tables 4.2.6.8 and 6.1.1.4'
Ru Ru -1.2594 0.8363 'International Tables Vol C Tables 4.2.6.8 and 6.1.1.4'
Cl Cl 0.1484 0.1585 'International Tables Vol C Tables 4.2.6.8 and 6.1.1.4'

loop_
_geom_angle_atom_site_label_1
_geom_angle_atom_site_label_2
_geom_angle_atom_site_label_3
_geom_angle
_geom_angle_site_symmetry_1
_geom_angle_site_symmetry_3
O C1 Ru 179.2(4) . .
N C2 S1 123.3(4) . .
N C2 S2 123.2(4) . .
S1 C2 S2 113.5(3) . .
N C3 C4 112.7(5) . .
N C3 H3A 109.1 . .
C4 C3 H3A 109.1 . .
N C3 H3B 109.1 . .
C4 C3 H3B 109.1 . .
H3A C3 H3B 107.8 . .
C3 C4 H4A 109.5 . .
C3 C4 H4B 109.5 . .
H4A C4 H4B 109.5 . .
C3 C4 H4C 109.5 . .
H4A C4 H4C 109.5 . .
H4B C4 H4C 109.5 . .
C12 C7 C8 114.1(5) . .
C12 C7 Ge 121.6(4) . .
C8 C7 Ge 124.0(4) . .
C9 C8 C7 122.8(6) . .
C9 C8 H8 118.6 . .
C7 C8 H8 118.6 . .
C8 C9 C10 121.1(6) . .
C8 C9 H9 119.5 . .
C10 C9 H9 119.5 . .
C11 C10 C9 116.8(5) . .
C11 C10 C13 122.2(6) . .
C9 C10 C13 121.0(6) . .
C10 C11 C12 121.2(6) . .
C10 C11 H11 119.4 . .
C12 C11 H11 119.4 . .
C7 C12 C11 123.8(5) . .
C7 C12 H12 118.1 . .
C11 C12 H12 118.1 . .
C10 C13 H13A 109.5 . .
C10 C13 H13B 109.5 . .
H13A C13 H13B 109.5 . .
C10 C13 H13C 109.5 . .
H13A C13 H13C 109.5 . .
H13B C13 H13C 109.5 . .
C19 C14 C15 115.5(5) . .
C19 C14 Ge 118.1(4) . .
C15 C14 Ge 126.3(4) . .
C14 C15 C16 122.9(5) . .
C14 C15 H15 118.6 . .
C16 C15 H15 118.6 . .
C17 C16 C15 121.0(5) . .
C17 C16 H16 119.5 . .
C15 C16 H16 119.5 . .
C25 C20 C21 115.1(5) . .
C25 C20 Ge 122.8(4) . .
C21 C20 Ge 122.0(4) . .
C22 C21 C20 121.4(6) . .
C22 C21 H21 119.3 . .
C20 C21 H21 119.3 . .
C23 C22 C21 122.4(6) . .
C23 C22 H22 118.8 . .
C21 C22 H22 118.8 . .
C24 C23 C22 117.2(5) . .
C24 C23 C62 120.0(7) . .
C22 C23 C62 122.8(7) . .
C31 C26 C27 117.2(4) . .
C31 C26 P2 117.6(4) . .
C27 C26 P2 125.0(4) . .
C28 C27 C26 120.8(5) . .
C28 C27 H27 119.6 . .
C26 C27 H27 119.6 . .
C29 C28 C27 120.6(5) . .
C29 C28 H28 119.7 . .
C27 C28 H28 119.7 . .
C28 C29 C30 120.0(5) . .
C28 C29 H29 120.0 . .
C30 C29 H29 120.0 . .
C31 C30 C29 119.4(5) . .
C31 C30 H30 120.3 . .
C29 C30 H30 120.3 . .
C30 C31 C26 122.1(5) . .
C30 C31 H31 119.0 . .
C26 C31 H31 118.9 . .
C33 C32 C37 118.9(4) . .
C33 C32 P2 118.9(3) . .
C37 C32 P2 122.2(3) . .
C34 C33 C32 120.4(4) . .
C34 C33 H33 119.8 . .
C32 C33 H33 119.8 . .
C33 C34 C35 120.7(4) . .
C33 C34 H34 119.7 . .
C35 C34 H34 119.7 . .
C36 C35 C34 118.8(4) . .
C36 C35 H35 120.6 . .
C34 C35 H35 120.6 . .
C35 C36 C37 121.1(5) . .
C35 C36 H36 119.5 . .
C37 C36 H36 119.5 . .
C43 C38 C39 118.2(4) . .
C43 C38 P2 121.7(4) . .
C39 C38 P2 120.0(4) . .
C40 C39 C38 120.5(5) . .
C40 C39 H39 119.8 . .
C38 C39 H39 119.8 . .
C41 C40 C39 119.8(5) . .
C41 C40 H40 120.1 . .
C39 C40 H40 120.1 . .
C40 C41 C42 120.7(5) . .
C40 C41 H41 119.7 . .
C42 C41 H41 119.7 . .
C41 C42 C43 118.9(5) . .
C41 C42 H42 120.5 . .
C43 C42 H42 120.5 . .
C38 C43 C42 121.9(5) . .
C38 C43 H43 119.0 . .
C42 C43 H43 119.0 . .
C49 C44 C45 117.3(4) . .
C49 C44 P1 124.1(4) . .
C45 C44 P1 118.6(4) . .
C46 C45 C44 120.9(5) . .
C46 C45 H45 119.5 . .
C44 C45 H45 119.5 . .
C47 C46 C45 120.5(5) . .
C47 C46 H46 119.7 . .
C45 C46 H46 119.7 . .
C47 C48 C49 120.3(5) . .
C47 C48 H48 119.8 . .
C49 C48 H48 119.8 . .
C48 C49 C44 121.6(4) . .
C48 C49 H49 119.2 . .
C44 C49 H49 119.2 . .
C55 C50 C51 118.7(5) . .
C55 C50 P1 120.8(4) . .
C51 C50 P1 120.3(5) . .
C52 C51 C50 119.0(6) . .
C52 C51 H51 120.5 . .
C50 C51 H51 120.5 . .
C51 C52 C53 121.5(6) . .
C51 C52 H52 119.3 . .
C53 C52 H52 119.3 . .
C54 C53 C52 119.3(6) . .
C54 C53 H53 120.4 . .
C52 C53 H53 120.4 . .
C55 C54 C53 121.2(7) . .
C55 C54 H54 119.4 . .
C53 C54 H54 119.4 . .
C54 C55 C50 120.3(6) . .
C54 C55 H55 119.9 . .
C50 C55 H55 119.9 . .
C61 C56 C57 117.8(5) . .
C61 C56 P1 125.0(5) . .
C57 C56 P1 117.0(4) . .
C56 C57 C58 122.1(5) . .
C56 C57 H57 118.9 . .
C58 C57 H57 118.9 . .
C59 C58 C57 118.8(6) . .
C59 C58 H58 120.6 . .
C57 C58 H58 120.6 . .
C60 C59 C58 120.0(6) . .
C60 C59 H59 120.0 . .
C58 C59 H59 120.0 . .
C59 C60 C61 120.7(6) . .
C59 C60 H60 119.6 . .
C61 C60 H60 119.6 . .
C56 C61 C60 120.5(6) . .
C56 C61 H61 119.7 . .
C60 C61 H61 119.7 . .
C23 C62 H62A 109.5 . .
C23 C62 H62B 109.5 . .
H62A C62 H62B 109.5 . .
C23 C62 H62C 109.5 . .
H62A C62 H62C 109.5 . .
H62B C62 H62C 109.5 . .
C2 N C3 120.5(4) . .
C2 N C5 121.4(4) . .
C3 N C5 117.9(4) . .
C56 P1 C50 105.0(2) . .
C56 P1 C44 97.4(2) . .
C50 P1 C44 100.7(2) . .
C56 P1 Ru 120.11(17) . .
C50 P1 Ru 116.29(16) . .
C44 P1 Ru 114.12(16) . .
C26 P2 C38 105.2(2) . .
C26 P2 C32 98.9(2) . .
C38 P2 C32 101.2(2) . .
C26 P2 Ru 119.45(15) . .
C38 P2 Ru 115.05(15) . .
C32 P2 Ru 114.32(15) . .
C2 S1 Ru 88.68(17) . .
C2 S2 Ru 87.03(17) . .
C14 Ge C7 98.0(2) . .
C14 Ge C20 102.6(2) . .
C7 Ge C20 100.93(19) . .
C14 Ge Ru 122.85(14) . .
C7 Ge Ru 118.00(14) . .
C20 Ge Ru 111.26(14) . .
C1 Ru P2 89.01(14) . .
C1 Ru P1 87.48(14) . .
P2 Ru P1 166.98(5) . .
C1 Ru S1 178.16(15) . .
P2 Ru S1 90.75(4) . .
P1 Ru S1 92.35(4) . .
C1 Ru S2 107.37(14) . .
P2 Ru S2 84.83(4) . .
P1 Ru S2 84.26(4) . .
S1 Ru S2 70.80(4) . .
C1 Ru Ge 95.16(14) . .
P2 Ru Ge 96.73(3) . .
P1 Ru Ge 96.07(4) . .
S1 Ru Ge 86.68(3) . .
S2 Ru Ge 157.45(4) . .
C18 C19 C14 122.1(5) . .
C18 C19 H19 119.0 . .
C14 C19 H19 119.0 . .
N C5 C6 112.5(5) . .
N C5 H5A 109.1 . .
C6 C5 H5A 109.1 . .
N C5 H5B 109.1 . .
C6 C5 H5B 109.1 . .
H5A C5 H5B 107.8 . .
C20 C25 C24 123.4(6) . .
C20 C25 H25 118.3 . .
C24 C25 H25 118.3 . .
C19 C18 C17 121.5(6) . .
C19 C18 H18 119.3 . .
C17 C18 H18 119.3 . .
C23 C24 C25 120.4(6) . .
C23 C24 H24 119.8 . .
C25 C24 H24 119.8 . .
C16 C17 C18 116.9(6) . .
C16 C17 C63 121.9(6) . .
C18 C17 C63 121.1(6) . .
C5 C6 H6A 109.5 . .
C5 C6 H6B 109.5 . .
H6A C6 H6B 109.5 . .
C5 C6 H6C 109.5 . .
H6A C6 H6C 109.5 . .
H6B C6 H6C 109.5 . .
C17 C63 H63A 109.5 . .
C17 C63 H63B 109.5 . .
H63A C63 H63B 109.5 . .
C17 C63 H63C 109.5 . .
H63A C63 H63C 109.5 . .
H63B C63 H63C 109.5 . .
C36 C37 C32 120.1(4) . .
C36 C37 H37 119.9 . .
C32 C37 H37 119.9 . .
C48 C47 C46 119.3(5) . .
C48 C47 H47 120.3 . .
C46 C47 H47 120.3 . .
Cl3 C64 Cl3 111.8(4) . 2_556
Cl3 C64 H64A 109.2 . .
Cl3 C64 H64A 109.2 2_556 .
Cl3 C64 H64B 109.2 . .
Cl3 C64 H64B 109.2 2_556 .
H64A C64 H64B 107.9 . .
Cl2 C65 Cl1 113.0(7) . .
Cl2 C65 H65A 109.0 . .
Cl1 C65 H65A 109.0 . .
Cl2 C65 H65B 109.0 . .
Cl1 C65 H65B 109.0 . .
H65A C65 H65B 107.8 . .

loop_
_geom_bond_atom_site_label_1
_geom_bond_atom_site_label_2
_geom_bond_distance
_geom_bond_site_symmetry_2
C1 O 1.157(5) .
C1 Ru 1.837(5) .
C2 N 1.327(6) .
C2 S1 1.700(5) .
C2 S2 1.723(5) .
C3 N 1.472(6) .
C3 C4 1.496(8) .
C3 H3A 0.9700 .
C3 H3B 0.9700 .
C4 H4A 0.9600 .
C4 H4B 0.9600 .
C4 H4C 0.9600 .
C7 C12 1.380(7) .
C7 C8 1.411(7) .
C7 Ge 2.001(5) .
C8 C9 1.387(7) .
C8 H8 0.9300 .
C9 C10 1.391(8) .
C9 H9 0.9300 .
C10 C11 1.380(8) .
C10 C13 1.513(7) .
C11 C12 1.386(7) .
C11 H11 0.9300 .
C12 H12 0.9300 .
C13 H13A 0.9600 .
C13 H13B 0.9600 .
C13 H13C 0.9600 .
C14 C19 1.385(7) .
C14 C15 1.386(7) .
C14 Ge 1.989(5) .
C15 C16 1.388(7) .
C15 H15 0.9300 .
C16 C17 1.374(8) .
C16 H16 0.9300 .
C20 C25 1.393(8) .
C20 C21 1.402(7) .
C20 Ge 2.003(5) .
C21 C22 1.393(8) .
C21 H21 0.9300 .
C22 C23 1.381(9) .
C22 H22 0.9300 .
C23 C24 1.380(9) .
C23 C62 1.526(8) .
C26 C31 1.389(6) .
C26 C27 1.405(6) .
C26 P2 1.829(5) .
C27 C28 1.386(7) .
C27 H27 0.9300 .
C28 C29 1.367(7) .
C28 H28 0.9300 .
C29 C30 1.390(7) .
C29 H29 0.9300 .
C30 C31 1.379(7) .
C30 H30 0.9300 .
C31 H31 0.9300 .
C32 C33 1.391(6) .
C32 C37 1.400(6) .
C32 P2 1.851(5) .
C33 C34 1.381(6) .
C33 H33 0.9300 .
C34 C35 1.394(6) .
C34 H34 0.9300 .
C35 C36 1.381(6) .
C35 H35 0.9300 .
C36 C37 1.381(6) .
C36 H36 0.9300 .
C38 C43 1.380(7) .
C38 C39 1.399(6) .
C38 P2 1.833(5) .
C39 C40 1.387(7) .
C39 H39 0.9300 .
C40 C41 1.379(7) .
C40 H40 0.9300 .
C41 C42 1.381(7) .
C41 H41 0.9300 .
C42 C43 1.385(7) .
C42 H42 0.9300 .
C43 H43 0.9300 .
C44 C49 1.391(6) .
C44 C45 1.408(6) .
C44 P1 1.842(5) .
C45 C46 1.386(6) .
C45 H45 0.9300 .
C46 C47 1.383(7) .
C46 H46 0.9300 .
C48 C47 1.380(6) .
C48 C49 1.387(6) .
C48 H48 0.9300 .
C49 H49 0.9300 .
C50 C55 1.402(8) .
C50 C51 1.410(7) .
C50 P1 1.828(6) .
C51 C52 1.376(9) .
C51 H51 0.9300 .
C52 C53 1.381(11) .
C52 H52 0.9300 .
C53 C54 1.368(10) .
C53 H53 0.9300 .
C54 C55 1.366(8) .
C54 H54 0.9300 .
C55 H55 0.9300 .
C56 C61 1.389(7) .
C56 C57 1.390(8) .
C56 P1 1.825(5) .
C57 C58 1.396(7) .
C57 H57 0.9300 .
C58 C59 1.392(8) .
C58 H58 0.9300 .
C59 C60 1.371(9) .
C59 H59 0.9300 .
C60 C61 1.399(8) .
C60 H60 0.9300 .
C61 H61 0.9300 .
C62 H62A 0.9600 .
C62 H62B 0.9600 .
C62 H62C 0.9600 .
N C5 1.474(6) .
P1 Ru 2.3845(13) .
P2 Ru 2.3797(12) .
S1 Ru 2.4530(13) .
S2 Ru 2.4882(13) .
Ge Ru 2.5260(6) .
C19 C18 1.385(8) .
C19 H19 0.9300 .
C5 C6 1.505(8) .
C5 H5A 0.9700 .
C5 H5B 0.9700 .
C25 C24 1.399(7) .
C25 H25 0.9300 .
C18 C17 1.390(8) .
C18 H18 0.9300 .
C24 H24 0.9300 .
C17 C63 1.521(8) .
C6 H6A 0.9600 .
C6 H6B 0.9600 .
C6 H6C 0.9600 .
C63 H63A 0.9600 .
C63 H63B 0.9600 .
C63 H63C 0.9600 .
C37 H37 0.9300 .
C47 H47 0.9300 .
Cl3 C64 1.755(4) .
C64 Cl3 1.755(4) 2_556
C64 H64A 0.9700 .
C64 H64B 0.9700 .
Cl1 C65 1.755(11) .
Cl2 C65 1.688(12) .
C65 H65A 0.9700 .
C65 H65B 0.9700 .
